data_1533833
loop_
_publ_author_name
'Szymanski, D.'
'Barrick, J.C.'
'Giessen, B.C.'

_publ_section_title
;
 The cyrstal structure of a metastable binary phase related to beta-Ga:
 beta'-Ga(In)
;
_journal_name_full 'Journal of Solid State Chemistry'
_journal_page_first 55
_journal_page_last 59
_journal_volume 30
_journal_year 1979
_chemical_formula_sum 'Ga0.9 In0.1'
_space_group_IT_number 63
_symmetry_space_group_name_Hall '-C 2c 2'
_symmetry_space_group_name_H-M 'C m c m'
_cell_angle_alpha 90
_cell_angle_beta 90
_cell_angle_gamma 90
_cell_formula_units_Z 4
_cell_length_a 2.77
_cell_length_b 8.183
_cell_length_c 3.306
_cell_volume 74.937
_citation_journal_id_ASTM JSSCBI
_cod_data_source_file Szymanski_JSSCBI_1979_53.cif
_cod_data_source_block Ga0.9In0.1
_cod_original_cell_volume 74.9368
_cod_database_code 1533833

loop_
_symmetry_equiv_pos_as_xyz
x,y,z
-x,-y,z+1/2
x,-y,-z
-x,y,-z+1/2
-x,-y,-z
x,y,-z-1/2
-x,y,z
x,-y,z-1/2
x+1/2,y+1/2,z
-x+1/2,-y+1/2,z+1/2
x+1/2,-y+1/2,-z
-x+1/2,y+1/2,-z+1/2
-x+1/2,-y+1/2,-z
x+1/2,y+1/2,-z-1/2
-x+1/2,y+1/2,z
x+1/2,-y+1/2,z-1/2

loop_
_atom_site_label
_atom_site_type_symbol
_atom_site_fract_x
_atom_site_fract_y
_atom_site_fract_z
_atom_site_occupancy
_atom_site_U_iso_or_equiv
In1 In 0 0.127 0.25 0.1 0.0
Ga1 Ga 0 0.127 0.25 0.9 0.0
